data_2219566
loop_
_publ_author_name
'Li, Yong'
'Zhang, Xinxi'
'Zheng, Jun'
'Wang, Xiaoling'

_publ_section_title
;
 3-Ethoxy-4-hydroxybenzaldehyde
;
_journal_coeditor_code DN2380
_journal_issue 10
_journal_name_full 'Acta Crystallographica Section E'
_journal_page_first o2008
_journal_paper_doi 10.1107/S1600536808030419
_journal_volume 64
_journal_year 2008
_chemical_formula_iupac 'C9 H10 O3'
_chemical_formula_moiety 'C9 H10 O3'
_chemical_formula_sum 'C9 H10 O3'
_chemical_formula_weight 166.17
_chemical_name_common 'ethyl vanillin'
_chemical_name_systematic
;
3-Ethoxy-4-hydroxybenzaldehyde
;
_space_group_IT_number 14
_symmetry_cell_setting monoclinic
_symmetry_space_group_name_Hall '-P 2ybc'
_symmetry_space_group_name_H-M 'P 1 21/c 1'
_atom_sites_solution_hydrogens geom
_atom_sites_solution_primary direct
_atom_sites_solution_secondary difmap
_cell_angle_alpha 90
_cell_angle_beta 100.742(3)
_cell_angle_gamma 90
_cell_formula_units_Z 8
_cell_length_a 13.7352(6)
_cell_length_b 14.4140(6)
_cell_length_c 8.7890(4)
_cell_measurement_reflns_used 17141
_cell_measurement_temperature 296
_cell_measurement_theta_max 27.550
_cell_measurement_theta_min 2.1
_cell_volume 1709.55(13)
_computing_cell_refinement 'SAINT-Plus (Bruker, 2003)'
_computing_data_collection 'SMART (Bruker, 2002)'
_computing_data_reduction 'SAINT-Plus (Bruker, 2003)'
_computing_molecular_graphics 'SHELXTL (Sheldrick, 2008)'
_computing_publication_material 'SHELXTL (Sheldrick, 2008)'
_computing_structure_refinement 'SHELXTL (Sheldrick, 2008)'
_computing_structure_solution 'SHELXTL (Sheldrick, 2008)'
_diffrn_ambient_temperature 296
_diffrn_measured_fraction_theta_full 0.997
_diffrn_measured_fraction_theta_max 0.997
_diffrn_measurement_device_type 'Bruker SMART CCD area-detector'
_diffrn_measurement_method 'Thin-slice \w'
_diffrn_radiation_monochromator graphite
_diffrn_radiation_source 'sealed tube'
_diffrn_radiation_type MoK\a
_diffrn_radiation_wavelength 0.71073
_diffrn_reflns_av_R_equivalents 0.0252
_diffrn_reflns_av_sigmaI/netI 0.0220
_diffrn_reflns_limit_h_max 17
_diffrn_reflns_limit_h_min -17
_diffrn_reflns_limit_k_max 18
_diffrn_reflns_limit_k_min -18
_diffrn_reflns_limit_l_max 11
_diffrn_reflns_limit_l_min -11
_diffrn_reflns_number 16625
_diffrn_reflns_reduction_process
;
;
_diffrn_reflns_theta_full 27.55
_diffrn_reflns_theta_max 27.55
_diffrn_reflns_theta_min 2.07
_diffrn_standards_number 0
_exptl_absorpt_coefficient_mu 0.097
_exptl_absorpt_correction_type none
_exptl_crystal_colour colourless
_exptl_crystal_density_diffrn 1.291
_exptl_crystal_density_method 'Not Measured'
_exptl_crystal_description block
_exptl_crystal_F_000 704
_exptl_crystal_size_max 0.500
_exptl_crystal_size_mid 0.500
_exptl_crystal_size_min 0.400
_refine_diff_density_max 0.197
_refine_diff_density_min -0.201
_refine_ls_extinction_method none
_refine_ls_goodness_of_fit_ref 1.015
_refine_ls_hydrogen_treatment refall
_refine_ls_matrix_type full
_refine_ls_number_parameters 297
_refine_ls_number_reflns 3934
_refine_ls_number_restraints 0
_refine_ls_restrained_S_all 1.015
_refine_ls_R_factor_all 0.0737
_refine_ls_R_factor_gt 0.0476
_refine_ls_shift/su_max 0.000
_refine_ls_shift/su_mean 0.000
_refine_ls_structure_factor_coef Fsqd
_refine_ls_weighting_details 'calc w=1/[\s^2^(Fo^2^)+(0.0737P)^2^+0.3872P] where P=(Fo^2^+2Fc^2^)/3'
_refine_ls_weighting_scheme calc
_refine_ls_wR_factor_gt 0.1309
_refine_ls_wR_factor_ref 0.1548
_reflns_number_gt 2581
_reflns_number_total 3934
_reflns_threshold_expression I>2\s(I)
_cod_data_source_file dn2380.cif
_cod_data_source_block I
_cod_depositor_comments
;
The following automatic conversions were performed:
'_symmetry_cell_setting' value 'Monoclinic' changed to 'monoclinic'
according to '/home/saulius/struct/CIF-dictionaries/cif_core.dic'
dictionary named 'cif_core.dic' version 2.4.1 from 2010-06-29.

Automatic conversion script
Id: cif_fix_enum 1527 2010-12-29 10:47:43Z saulius 

The following automatic conversions were performed:

'_symmetry_cell_setting' value 'Monoclinic' changed to 'monoclinic'
according to /home/saulius/struct/CIF-dictionaries/cif_core.dic
dictionary named 'cif_core.dic' version 2.4.1 from 2010-06-29.

Automatic conversion script
Id: cif_fix_values 1715 2011-07-08 13:25:40Z adriana 
;
_cod_original_sg_symbol_H-M 'P 21/c'
_cod_database_code 2219566
_cod_database_fobs_code 2219566

loop_
_symmetry_equiv_pos_site_id
_symmetry_equiv_pos_as_xyz
1 x,y,z
2 -x,1/2+y,1/2-z
3 -x,-y,-z
4 x,1/2-y,1/2+z

loop_
_atom_site_aniso_label
_atom_site_aniso_U_11
_atom_site_aniso_U_22
_atom_site_aniso_U_33
_atom_site_aniso_U_12
_atom_site_aniso_U_13
_atom_site_aniso_U_23
O1 0.0927(10) 0.0925(10) 0.0316(6) 0.0006(8) 0.0175(6) -0.0063(6)
O2 0.1121(11) 0.0403(7) 0.0313(6) 0.0008(6) 0.0198(6) 0.0035(5)
O3 0.0986(9) 0.0358(6) 0.0326(6) -0.0012(6) 0.0188(5) -0.0062(4)
C1 0.0554(9) 0.0463(9) 0.0305(7) -0.0011(7) 0.0107(6) -0.0016(6)
C2 0.0664(10) 0.0357(8) 0.0333(8) -0.0004(7) 0.0121(7) 0.0014(6)
C3 0.0587(9) 0.0346(7) 0.0308(7) -0.0008(6) 0.0110(6) -0.0041(6)
C4 0.0660(10) 0.0364(8) 0.0297(7) 0.0002(7) 0.0125(6) 0.0016(6)
C5 0.0917(13) 0.0337(8) 0.0389(8) 0.0001(8) 0.0169(8) -0.0004(7)
C6 0.0776(11) 0.0427(9) 0.0314(8) -0.0006(8) 0.0141(7) -0.0081(7)
C7 0.0722(11) 0.0635(12) 0.0327(8) -0.0006(9) 0.0121(7) 0.0011(8)
C8 0.0925(15) 0.0341(9) 0.0556(11) -0.0013(9) 0.0187(10) -0.0071(8)
C9 0.1020(19) 0.0521(12) 0.0708(15) 0.0004(12) 0.0193(13) -0.0262(11)
O11 0.1028(11) 0.0990(12) 0.0365(7) -0.0016(8) 0.0207(7) -0.0071(7)
O12 0.1270(12) 0.0454(7) 0.0374(7) 0.0021(7) 0.0254(7) 0.0043(6)
O13 0.0963(9) 0.0380(6) 0.0384(6) 0.0026(6) 0.0188(6) -0.0049(5)
C11 0.0552(9) 0.0504(9) 0.0332(8) -0.0009(7) 0.0105(6) -0.0028(7)
C12 0.0628(10) 0.0391(9) 0.0393(8) -0.0013(7) 0.0122(7) 0.0020(7)
C13 0.0564(9) 0.0355(7) 0.0360(8) 0.0001(6) 0.0103(6) -0.0040(6)
C14 0.0669(10) 0.0391(8) 0.0336(8) 0.0011(7) 0.0122(7) 0.0009(6)
C15 0.0861(13) 0.0370(8) 0.0425(9) 0.0015(8) 0.0147(8) -0.0047(7)
C16 0.0704(11) 0.0473(9) 0.0408(9) 0.0010(8) 0.0134(8) -0.0098(8)
C17 0.0788(13) 0.0694(13) 0.0402(9) -0.0033(10) 0.0168(8) 0.0015(9)
C18 0.0820(13) 0.0348(9) 0.0594(12) 0.0004(8) 0.0103(10) -0.0076(8)
C19 0.110(2) 0.0560(13) 0.0776(16) 0.0065(13) 0.0192(15) -0.0263(12)

loop_
_atom_site_type_symbol
_atom_site_label
_atom_site_fract_x
_atom_site_fract_y
_atom_site_fract_z
_atom_site_U_iso_or_equiv
_atom_site_thermal_displace_type
_atom_site_occupancy
O O1 0.12477(10) 0.43352(12) 0.28767(13) 0.0715(5) Uani 1.000
O O2 0.12710(11) 0.36758(9) 1.00143(14) 0.0604(5) Uani 1.000
O O3 0.12391(10) 0.54909(7) 0.94489(12) 0.0548(4) Uani 1.000
C C1 0.12429(11) 0.45393(11) 0.55447(17) 0.0437(5) Uani 1.000
C C2 0.12350(12) 0.51971(11) 0.67073(17) 0.0448(5) Uani 1.000
C C3 0.12434(11) 0.49228(10) 0.82084(16) 0.0410(4) Uani 1.000
C C4 0.12606(12) 0.39763(11) 0.85609(16) 0.0436(5) Uani 1.000
C C5 0.12674(14) 0.33230(12) 0.74025(19) 0.0542(6) Uani 1.000
C C6 0.12612(13) 0.36096(12) 0.59045(18) 0.0501(5) Uani 1.000
C C7 0.12395(14) 0.48538(14) 0.39633(19) 0.0558(6) Uani 1.000
C C8 0.12357(18) 0.64675(12) 0.9186(2) 0.0601(7) Uani 1.000
C C9 0.1244(2) 0.69335(18) 1.0715(3) 0.0746(9) Uani 1.000
O O11 0.37024(11) 0.56574(12) 0.86077(14) 0.0784(6) Uani 1.000
O O12 0.37991(12) 0.63363(10) 0.15095(15) 0.0686(5) Uani 1.000
O O13 0.37825(10) 0.45237(8) 0.20437(13) 0.0568(4) Uani 1.000
C C11 0.37039(12) 0.54556(11) 0.59351(17) 0.0460(5) Uani 1.000
C C12 0.37298(12) 0.48002(12) 0.47729(18) 0.0467(5) Uani 1.000
C C13 0.37476(11) 0.50805(10) 0.32797(17) 0.0424(5) Uani 1.000
C C14 0.37515(12) 0.60323(11) 0.29454(18) 0.0462(5) Uani 1.000
C C15 0.37110(14) 0.66787(12) 0.40983(19) 0.0549(6) Uani 1.000
C C16 0.36854(13) 0.63909(12) 0.5583(2) 0.0524(6) Uani 1.000
C C17 0.37151(14) 0.51450(16) 0.7520(2) 0.0621(7) Uani 1.000
C C18 0.37312(17) 0.35399(12) 0.2254(2) 0.0591(7) Uani 1.000
C C19 0.3821(2) 0.30995(18) 0.0736(3) 0.0810(10) Uani 1.000
H H1 0.1261(16) 0.4088(19) 1.061(3) 0.080(7) Uiso 1.000
H H2 0.1292(12) 0.2659(16) 0.769(2) 0.070(6) Uiso 1.000
H H3 0.1271(13) 0.3143(15) 0.513(2) 0.064(5) Uiso 1.000
H H4 0.1224(12) 0.5864(15) 0.642(2) 0.065(6) Uiso 1.000
H H5 0.0633(18) 0.6778(17) 1.111(3) 0.097(8) Uiso 1.000
H H6 0.1828(19) 0.6754(18) 1.144(3) 0.101(8) Uiso 1.000
H H7 0.1219(17) 0.753(2) 1.052(3) 0.109(9) Uiso 1.000
H H8 0.0602(16) 0.6625(15) 0.843(3) 0.082(7) Uiso 1.000
H H9 0.1861(16) 0.6620(15) 0.876(2) 0.079(6) Uiso 1.000
H H10 0.1194(14) 0.5560(16) 0.378(2) 0.074(6) Uiso 1.000
H H11 0.3722(13) 0.7337(16) 0.381(2) 0.074(6) Uiso 1.000
H H12 0.3666(13) 0.6803(15) 0.638(2) 0.064(5) Uiso 1.000
H H13 0.3747(12) 0.4127(15) 0.507(2) 0.063(5) Uiso 1.000
H H14 0.3786(17) 0.592(2) 0.088(3) 0.095(8) Uiso 1.000
H H15 0.3753(13) 0.4451(15) 0.767(2) 0.071(6) Uiso 1.000
H H16 0.4291(15) 0.3369(14) 0.313(2) 0.075(6) Uiso 1.000
H H17 0.3088(15) 0.3405(14) 0.256(2) 0.071(6) Uiso 1.000
H H18 0.383(2) 0.243(3) 0.097(4) 0.138(11) Uiso 1.000
H H19 0.325(2) 0.329(2) -0.001(3) 0.110(9) Uiso 1.000
H H20 0.445(2) 0.3290(18) 0.042(3) 0.105(9) Uiso 1.000

loop_
_atom_type_symbol
_atom_type_description
_atom_type_scat_dispersion_real
_atom_type_scat_dispersion_imag
_atom_type_scat_source
O O 0.0106 0.0060 'International Tables Vol C Tables 4.2.6.8 and 6.1.1.4'
H H 0.0000 0.0000 'International Tables Vol C Tables 4.2.6.8 and 6.1.1.4'
C C 0.0033 0.0016 'International Tables Vol C Tables 4.2.6.8 and 6.1.1.4'

loop_
_geom_angle_atom_site_label_1
_geom_angle_atom_site_label_2
_geom_angle_atom_site_label_3
_geom_angle
_geom_angle_publ_flag
C3 O3 C8 117.59(12) no
C4 O2 H1 112.7(19) no
C13 O13 C18 118.12(12) no
C14 O12 H14 113(2) no
C6 C1 C7 121.16(15) no
C2 C1 C7 119.12(15) no
C2 C1 C6 119.72(14) no
C1 C2 C3 120.48(14) no
C2 C3 C4 119.33(13) no
O3 C3 C4 114.26(12) no
O3 C3 C2 126.41(13) no
O2 C4 C5 118.51(14) no
C3 C4 C5 120.10(13) no
O2 C4 C3 121.39(13) no
C4 C5 C6 119.84(16) no
C1 C6 C5 120.53(15) no
O1 C7 C1 123.93(18) no
O3 C8 C9 107.30(15) no
C1 C2 H4 118.2(10) no
C3 C2 H4 121.3(10) no
C4 C5 H2 118.3(10) no
C6 C5 H2 121.9(10) no
C1 C6 H3 121.5(12) no
C5 C6 H3 118.0(12) no
C1 C7 H10 116.4(10) no
O1 C7 H10 119.6(10) no
O3 C8 H8 107.6(12) no
C9 C8 H9 111.4(11) no
O3 C8 H9 107.1(12) no
C9 C8 H8 110.4(14) no
H8 C8 H9 112.8(17) no
C8 C9 H6 109.8(16) no
C8 C9 H7 105.7(17) no
H5 C9 H7 107(2) no
H6 C9 H7 113(2) no
H5 C9 H6 111(2) no
C8 C9 H5 110.3(15) no
C12 C11 C17 119.54(16) no
C16 C11 C17 120.59(16) no
C12 C11 C16 119.86(14) no
C11 C12 C13 120.38(15) no
O13 C13 C14 114.08(13) no
C12 C13 C14 119.18(14) no
O13 C13 C12 126.72(14) no
O12 C14 C15 118.78(15) no
C13 C14 C15 120.14(14) no
O12 C14 C13 121.08(14) no
C14 C15 C16 120.17(16) no
C11 C16 C15 120.24(16) no
O11 C17 C11 124.5(2) no
O13 C18 C19 106.81(16) no
C11 C12 H13 117.8(10) no
C13 C12 H13 121.8(10) no
C14 C15 H11 117.1(10) no
C16 C15 H11 122.7(10) no
C11 C16 H12 117.4(12) no
C15 C16 H12 122.4(12) no
O11 C17 H15 120.6(10) no
C11 C17 H15 114.8(10) no
O13 C18 H16 106.9(12) no
O13 C18 H17 107.3(12) no
C19 C18 H16 113.3(11) no
C19 C18 H17 112.5(11) no
H16 C18 H17 109.6(15) no
C18 C19 H18 103(2) no
C18 C19 H19 107.0(17) no
C18 C19 H20 110.5(15) no
H18 C19 H19 113(2) no
H18 C19 H20 111(2) no
H19 C19 H20 112(2) no

loop_
_geom_bond_atom_site_label_1
_geom_bond_atom_site_label_2
_geom_bond_distance
_geom_bond_publ_flag
O1 C7 1.215(2) no
O2 C4 1.3464(19) no
O3 C3 1.3644(17) no
O3 C8 1.426(2) no
O2 H1 0.79(3) no
O11 C17 1.211(2) no
O12 C14 1.349(2) no
O13 C13 1.3587(19) no
O13 C18 1.434(2) no
O12 H14 0.81(3) no
C1 C7 1.461(2) no
C1 C6 1.376(2) no
C1 C2 1.396(2) no
C2 C3 1.375(2) no
C3 C4 1.398(2) no
C4 C5 1.388(2) no
C5 C6 1.378(2) no
C8 C9 1.501(3) no
C2 H4 0.99(2) no
C5 H2 0.99(2) no
C6 H3 0.96(2) no
C7 H10 1.03(2) no
C8 H8 1.02(2) no
C8 H9 1.02(2) no
C9 H6 0.96(3) no
C9 H7 0.88(3) no
C9 H5 0.99(3) no
C11 C12 1.397(2) no
C11 C17 1.461(2) no
C11 C16 1.382(2) no
C12 C13 1.378(2) no
C13 C14 1.403(2) no
C14 C15 1.385(2) no
C15 C16 1.376(2) no
C18 C19 1.503(3) no
C12 H13 1.00(2) no
C15 H11 0.98(2) no
C16 H12 0.923(19) no
C17 H15 1.01(2) no
C18 H16 1.012(19) no
C18 H17 0.99(2) no
C19 H18 0.99(4) no
C19 H19 0.96(3) no
C19 H20 0.99(3) no

loop_
_geom_contact_atom_site_label_1
_geom_contact_atom_site_label_2
_geom_contact_distance
_geom_contact_site_symmetry_2
_geom_contact_publ_flag
O1 O2 2.6951(17) 1_554 no
O2 C6 3.386(2) 4_555 no
O2 O3 2.6619(16) . no
O2 O1 2.6951(17) 1_556 no
O3 O2 2.6619(16) . no
O11 O12 2.7117(19) 1_556 no
O12 O11 2.7117(19) 1_554 no
O12 C16 3.372(2) 4_564 no
O12 O13 2.6554(18) . no
O13 O12 2.6554(18) . no
O1 H3 2.618(19) . no
O1 H1 2.03(3) 1_554 no
O1 H2 2.88(2) 4_554 no
O2 H19 2.78(3) 1_556 no
O2 H5 2.70(3) 3_567 no
O2 H3 2.62(2) 4_555 no
O3 H1 2.26(3) . no
O11 H9 2.91(2) . no
O11 H14 2.02(3) 1_556 no
O11 H11 2.90(2) 4_565 no
O11 H12 2.555(19) . no
O12 H12 2.69(2) 4_564 no
O12 H6 2.76(3) 1_554 no
O13 H14 2.26(3) . no
C1 C11 3.586(2) . no
C2 C11 3.600(2) . no
C2 C17 3.349(3) . no
C2 C7 3.340(3) 3_566 no
C3 C17 3.572(2) . no
C3 C7 3.599(2) 3_566 no
C6 O2 3.386(2) 4_554 no
C7 C2 3.340(3) 3_566 no
C7 C12 3.362(3) . no
C7 C3 3.599(2) 3_566 no
C11 C2 3.600(2) . no
C11 C1 3.586(2) . no
C11 C13 3.525(2) 3_666 no
C12 C12 3.485(2) 3_666 no
C12 C7 3.362(3) . no
C12 C13 3.571(2) 3_666 no
C13 C12 3.571(2) 3_666 no
C13 C11 3.525(2) 3_666 no
C16 O12 3.372(2) 4_565 no
C17 C3 3.572(2) . no
C17 C2 3.349(3) . no
C2 H8 2.79(2) . no
C2 H9 2.76(2) . no
C4 H19 2.96(3) 1_556 no
C4 H5 2.88(3) 3_567 no
C8 H4 2.579(18) . no
C12 H16 2.71(2) . no
C12 H17 2.822(19) . no
C14 H6 2.92(3) 1_554 no
C16 H16 2.82(2) 3_666 no
C18 H13 2.612(18) . no
H1 O1 2.03(3) 1_556 no
H1 O3 2.26(3) . no
H2 H3 2.44(3) 4_555 no
H2 O1 2.88(2) 4_555 no
H3 O2 2.62(2) 4_554 no
H3 H2 2.44(3) 4_554 no
H3 O1 2.618(19) . no
H4 H7 2.45(4) 4_564 no
H4 H8 2.37(3) . no
H4 H9 2.35(3) . no
H4 C8 2.579(18) . no
H4 H10 2.35(2) . no
H5 O2 2.70(3) 3_567 no
H5 C4 2.88(3) 3_567 no
H6 O12 2.76(3) 1_556 no
H6 C14 2.92(3) 1_556 no
H7 H4 2.45(4) 4_565 no
H8 H4 2.37(3) . no
H8 C2 2.79(2) . no
H9 H4 2.35(3) . no
H9 O11 2.91(2) . no
H9 C2 2.76(2) . no
H10 H4 2.35(2) . no
H11 O11 2.90(2) 4_564 no
H11 H12 2.46(3) 4_564 no
H12 O11 2.555(19) . no
H12 O12 2.69(2) 4_565 no
H12 H11 2.46(3) 4_565 no
H13 C18 2.612(18) . no
H13 H15 2.33(2) . no
H13 H16 2.27(3) . no
H13 H17 2.46(3) . no
H13 H18 2.38(5) 4_555 no
H14 O11 2.02(3) 1_554 no
H14 O13 2.26(3) . no
H15 H13 2.33(2) . no
H16 C12 2.71(2) . no
H16 H13 2.27(3) . no
H16 C16 2.82(2) 3_666 no
H17 C12 2.822(19) . no
H17 H13 2.46(3) . no
H18 H13 2.38(5) 4_554 no
H19 O2 2.78(3) 1_554 no
H19 C4 2.96(3) 1_554 no

loop_
_geom_hbond_atom_site_label_D
_geom_hbond_atom_site_label_H
_geom_hbond_atom_site_label_A
_geom_hbond_site_symmetry_A
_geom_hbond_distance_DH
_geom_hbond_distance_HA
_geom_hbond_distance_DA
_geom_hbond_angle_DHA
_geom_hbond_publ_flag
O2 H1 O1 1_556 0.79(3) 2.03(3) 2.6951(17) 142(3) yes
O2 H1 O3 . 0.79(3) 2.26(3) 2.6619(16) 112(2) yes
O12 H14 O11 1_554 0.81(3) 2.02(3) 2.7117(19) 143(3) yes
O12 H14 O13 . 0.81(3) 2.26(3) 2.6554(18) 111(2) yes

loop_
_geom_torsion_atom_site_label_1
_geom_torsion_atom_site_label_2
_geom_torsion_atom_site_label_3
_geom_torsion_atom_site_label_4
_geom_torsion
_geom_torsion_publ_flag
C8 O3 C3 C4 179.15(16) no
C8 O3 C3 C2 -0.7(3) no
C3 O3 C8 C9 -179.32(17) no
C13 O13 C18 C19 -178.06(17) no
C18 O13 C13 C14 -176.92(16) no
C18 O13 C13 C12 4.4(3) no
C6 C1 C2 C3 -0.1(2) no
C7 C1 C6 C5 179.79(17) no
C2 C1 C6 C5 0.3(3) no
C2 C1 C7 O1 179.85(18) no
C7 C1 C2 C3 -179.64(16) no
C6 C1 C7 O1 0.3(3) no
C1 C2 C3 C4 0.0(2) no
C1 C2 C3 O3 179.87(16) no
O3 C3 C4 O2 0.1(2) no
C2 C3 C4 O2 179.89(15) no
O3 C3 C4 C5 -179.95(16) no
C2 C3 C4 C5 -0.1(2) no
C3 C4 C5 C6 0.3(3) no
O2 C4 C5 C6 -179.73(17) no
C4 C5 C6 C1 -0.4(3) no
C16 C11 C12 C13 0.7(3) no
C12 C11 C17 O11 179.41(18) no
C16 C11 C17 O11 0.5(3) no
C17 C11 C16 C15 177.65(17) no
C12 C11 C16 C15 -1.2(3) no
C17 C11 C12 C13 -178.19(16) no
C11 C12 C13 O13 179.34(16) no
C11 C12 C13 C14 0.8(2) no
O13 C13 C14 C15 179.53(16) no
C12 C13 C14 O12 177.97(16) no
C12 C13 C14 C15 -1.7(2) no
O13 C13 C14 O12 -0.8(2) no
C13 C14 C15 C16 1.2(3) no
O12 C14 C15 C16 -178.48(17) no
C14 C15 C16 C11 0.3(3) no

loop_
_cod_related_entry_id
_cod_related_entry_database
_cod_related_entry_code
1 ChemSpider 8154
